data_1529618
loop_
_publ_author_name
'Belokoneva, E.L.'
'Pashkova, A.V.'
'Belov, N.V.'
'Timchenko, T.I.'

_publ_section_title
;
 The crystal structure of a new monoclinic modification of
 high-temperature tr-Al-borate Gd Al3 (B O3)4
;
_journal_name_full 'Doklady Akademii Nauk SSSR'
_journal_page_first 361
_journal_page_last 365
_journal_volume 261
_journal_year 1981
_chemical_formula_sum 'Al3 B4 Gd O12'
_chemical_name_systematic 'Gd Al3 (B O3)4'
_space_group_IT_number 5
_symmetry_space_group_name_Hall 'C 2y'
_symmetry_space_group_name_H-M 'C 1 2 1'
_cell_angle_alpha 90
_cell_angle_beta 90.57
_cell_angle_gamma 90
_cell_formula_units_Z 6
_cell_length_a 7.227
_cell_length_b 9.315
_cell_length_c 16.184
_cell_volume 1089.445
_citation_journal_id_ASTM DANKAS
_cod_data_source_file Belokoneva_DANKAS_1981_1439.cif
_cod_data_source_block Al3B4Gd1O12
_cod_original_formula_sum 'Al3 B4 Gd1 O12'
_cod_database_code 1529618

loop_
_symmetry_equiv_pos_as_xyz
x,y,z
-x,y,-z
x+1/2,y+1/2,z
-x+1/2,y+1/2,-z

loop_
_atom_site_label
_atom_site_type_symbol
_atom_site_fract_x
_atom_site_fract_y
_atom_site_fract_z
_atom_site_occupancy
_atom_site_U_iso_or_equiv
Al4 Al+3 0.0397 0.2834 0.3132 1 0.0
O5 O-2 0.0974 0.2704 0.4261 1 0.0
O10 O-2 0.2047 0.4298 0.2839 1 0.0
B1 B+3 0.3315 0.0624 0.3362 1 0.0
O9 O-2 -0.0062 0.2956 0.1965 1 0.0
O4 O-2 0 0.9061 0 1 0.0
O6 O-2 0.4608 0.1371 0.3834 1 0.0
B7 B+3 0.5 0.0013 0 1 0.0
Al5 Al+3 0.1682 0.445 0.1656 1 0.0
B3 B+3 0.2007 0.3474 0.4807 1 0.0
O8 O-2 0.1255 0.424 0.0488 1 0.0
O16 O-2 0.0708 0.7942 0.2408 1 0.0
O1 O-2 0.1916 0.4916 0.4945 1 0.0
Al3 Al+3 0.1319 0.7843 0.3516 1 0.0
Gd1 Gd+3 0.16984 0 0.16821 1 0.0
O18 O-2 0.141 0.1245 0.0419 1 0.0
O11 O-2 0.4759 0.0742 0.1752 1 0.0
Al1 Al+3 0.2965 0.2762 0.0187 1 0.0
Al2 Al+3 0 0.6242 0.5 1 0.0
O15 O-2 0.3325 0.6537 0.3383 1 0.0
B2 B+3 0 0.058 0 1 0.0
O12 O-2 0.3395 0.2941 0.1368 1 0.0
O13 O-2 0.3607 0.5741 0.1573 1 0.0
O17 O-2 0.4649 0.4358 0.3784 1 0.0
O19 O-2 0.1963 0.1303 0.2918 1 0.0
O7 O-2 0 0.6474 0 1 0.0
O2 O-2 0.1772 0.7678 0.4696 1 0.0
B4 B+3 0.4623 0.2196 0.185 1 0.0
B5 B+3 0.3312 0.5062 0.3276 1 0.0
Gd2 Gd+3 0 0.07159 0.5 1 0.0
B6 B+3 0.3717 0.7203 0.1476 1 0.0
O3 O-2 0.3347 0.9153 0.335 1 0.0
O14 O-2 0.2664 0.795 0.0914 1 0.0
